data_7033422
loop_
_publ_author_name
'Lin, Yu-Mei'
'Guan, Zong-Jie'
'Liu, Kuan-Guan'
'Jiang, Zhan-Guo'
'Wang, Quan-Ming'

_publ_section_title
;
 Assembly of silver alkynyl compounds with various nuclearities.
;
_journal_issue 5
_journal_name_full 'Dalton transactions (Cambridge, England : 2003)'
_journal_page_first 2439
_journal_page_last 2446
_journal_paper_doi 10.1039/c4dt03394a
_journal_volume 44
_journal_year 2015
_chemical_formula_sum 'C80 H88 Ag12 F20 N4 O8'
_chemical_formula_weight 2907.98
_chemical_name_systematic
; 
 ? 
;
_space_group_IT_number 15
_symmetry_cell_setting monoclinic
_symmetry_space_group_name_Hall '-C 2yc'
_symmetry_space_group_name_H-M 'C 1 2/c 1'
_atom_sites_solution_hydrogens geom
_atom_sites_solution_primary direct
_atom_sites_solution_secondary difmap
_audit_creation_method SHELXL-97
_audit_update_record
;
2014-11-03 deposited with the CCDC.
2014-12-17 downloaded from the CCDC.
;
_cell_angle_alpha 90.00
_cell_angle_beta 99.447(3)
_cell_angle_gamma 90.00
_cell_formula_units_Z 4
_cell_length_a 25.1013(8)
_cell_length_b 14.2636(5)
_cell_length_c 27.7281(7)
_cell_measurement_reflns_used 8526
_cell_measurement_temperature 173(2)
_cell_measurement_theta_max 30.7260
_cell_measurement_theta_min 2.3076
_cell_volume 9793.0(5)
_computing_cell_refinement 'CrysAlis RED, Oxford Diffraction Ltd.'
_computing_data_collection 'Oxford Gemini S Ultra'
_computing_data_reduction 'CrysAlis RED, Oxford Diffraction Ltd.'
_computing_structure_refinement 'SHELXL-97 (Sheldrick, 1997)'
_computing_structure_solution 'SHELXS-97 (Sheldrick, 1990)'
_diffrn_ambient_temperature 173(2)
_diffrn_measured_fraction_theta_full 0.983
_diffrn_measured_fraction_theta_max 0.983
_diffrn_measurement_device_type 'Oxford Gemini S Ultra'
_diffrn_radiation_monochromator graphite
_diffrn_radiation_source 'fine-focus sealed tube'
_diffrn_radiation_type MoK\a
_diffrn_radiation_wavelength 0.71073
_diffrn_reflns_av_R_equivalents 0.0370
_diffrn_reflns_av_sigmaI/netI 0.0634
_diffrn_reflns_limit_h_max 30
_diffrn_reflns_limit_h_min -28
_diffrn_reflns_limit_k_max 17
_diffrn_reflns_limit_k_min -17
_diffrn_reflns_limit_l_max 34
_diffrn_reflns_limit_l_min -34
_diffrn_reflns_number 26005
_diffrn_reflns_theta_full 26.00
_diffrn_reflns_theta_max 26.00
_diffrn_reflns_theta_min 2.31
_exptl_absorpt_coefficient_mu 2.429
_exptl_absorpt_correction_T_max 1.00000
_exptl_absorpt_correction_T_min 0.83822
_exptl_absorpt_correction_type multi-scan
_exptl_absorpt_process_details
;
CrysAlis RED, Oxford Diffraction Ltd.,
Version 1.171.32.5 (release 08-05-2007 CrysAlis171 .NET)
Empirical absorption correction using spherical harmonics,
implemented in SCALE3 ABSPACK scaling algorithm.
;
_exptl_crystal_colour colorless
_exptl_crystal_density_diffrn 1.972
_exptl_crystal_density_method 'not measured'
_exptl_crystal_description block
_exptl_crystal_F_000 5616
_exptl_crystal_size_max 0.36
_exptl_crystal_size_mid 0.22
_exptl_crystal_size_min 0.20
_refine_diff_density_max 1.421
_refine_diff_density_min -0.660
_refine_diff_density_rms 0.111
_refine_ls_extinction_method none
_refine_ls_goodness_of_fit_ref 1.098
_refine_ls_hydrogen_treatment constr
_refine_ls_matrix_type full
_refine_ls_number_parameters 559
_refine_ls_number_reflns 9462
_refine_ls_number_restraints 120
_refine_ls_restrained_S_all 1.119
_refine_ls_R_factor_all 0.0647
_refine_ls_R_factor_gt 0.0357
_refine_ls_shift/su_max 0.039
_refine_ls_shift/su_mean 0.001
_refine_ls_structure_factor_coef Fsqd
_refine_ls_weighting_details 'calc w=1/[\s^2^(Fo^2^)+(0.0306P)^2^+0.0000P] where P=(Fo^2^+2Fc^2^)/3'
_refine_ls_weighting_scheme calc
_refine_ls_wR_factor_gt 0.0770
_refine_ls_wR_factor_ref 0.0820
_reflns_number_gt 6030
_reflns_number_total 9462
_reflns_threshold_expression >2sigma(I)
_cod_data_source_file c4dt03394a2.cif
_cod_data_source_block 8
_cod_depositor_comments 'Adding full bibliography for 7033415--7033423.cif.'
_cod_original_sg_symbol_H-M C2/c
_cod_database_code 7033422

loop_
_symmetry_equiv_pos_as_xyz
'x, y, z'
'-x, y, -z+1/2'
'x+1/2, y+1/2, z'
'-x+1/2, y+1/2, -z+1/2'
'-x, -y, -z'
'x, -y, z-1/2'
'-x+1/2, -y+1/2, -z'
'x+1/2, -y+1/2, z-1/2'

loop_
_atom_site_label
_atom_site_type_symbol
_atom_site_fract_x
_atom_site_fract_y
_atom_site_fract_z
_atom_site_U_iso_or_equiv
_atom_site_adp_type
_atom_site_occupancy
_atom_site_symmetry_multiplicity
_atom_site_calc_flag
_atom_site_refinement_flags
Ag1 Ag 0.171051(17) 0.23448(3) 0.037261(15) 0.03788(12) Uani 1 1 d .
Ag2 Ag 0.281965(16) 0.32717(3) 0.046185(14) 0.03266(12) Uani 1 1 d .
Ag3 Ag 0.202308(17) 0.38017(3) -0.038165(15) 0.03830(12) Uani 1 1 d .
Ag4 Ag 0.240926(18) 0.19705(3) 0.125419(15) 0.03958(12) Uani 1 1 d .
Ag5 Ag 0.354179(19) 0.23132(4) 0.124994(17) 0.04582(14) Uani 1 1 d .
Ag6 Ag 0.24991(2) 0.39377(3) 0.136533(16) 0.04543(13) Uani 1 1 d .
C11 C 0.2100(2) 0.3958(4) 0.05152(18) 0.0330(13) Uani 1 1 d .
C12 C 0.1747(2) 0.4475(4) 0.0599(2) 0.0385(14) Uani 1 1 d .
C13 C 0.1316(3) 0.5128(6) 0.0675(3) 0.068(2) Uani 1 1 d U
C14 C 0.1392(6) 0.6012(11) 0.0494(6) 0.194(6) Uani 1 1 d U
H14A H 0.1708 0.6305 0.0691 0.291 Uiso 1 1 calc R
H14B H 0.1071 0.6397 0.0508 0.291 Uiso 1 1 calc R
H14C H 0.1450 0.5962 0.0154 0.291 Uiso 1 1 calc R
C15 C 0.1127(5) 0.5003(10) 0.1135(4) 0.188(7) Uani 1 1 d U
H15A H 0.1410 0.5194 0.1403 0.282 Uiso 1 1 calc R
H15B H 0.1038 0.4341 0.1175 0.282 Uiso 1 1 calc R
H15C H 0.0804 0.5387 0.1139 0.282 Uiso 1 1 calc R
C16 C 0.0781(4) 0.4806(8) 0.0304(4) 0.139(4) Uani 1 1 d U
H16A H 0.0666 0.4186 0.0400 0.208 Uiso 1 1 calc R
H16B H 0.0861 0.4777 -0.0030 0.208 Uiso 1 1 calc R
H16C H 0.0490 0.5260 0.0317 0.208 Uiso 1 1 calc R
C21 C 0.3606(2) 0.2786(5) 0.0467(2) 0.0428(16) Uani 1 1 d .
C22 C 0.4087(3) 0.2852(4) 0.0515(2) 0.0426(15) Uani 1 1 d .
C23 C 0.4677(3) 0.2976(6) 0.0557(3) 0.068(2) Uani 1 1 d U
C24 C 0.4922(4) 0.3098(8) 0.1082(4) 0.117(3) Uani 1 1 d U
H24A H 0.4872 0.2522 0.1262 0.176 Uiso 1 1 calc R
H24B H 0.4745 0.3621 0.1221 0.176 Uiso 1 1 calc R
H24C H 0.5308 0.3230 0.1106 0.176 Uiso 1 1 calc R
C25 C 0.4923(4) 0.2199(9) 0.0339(6) 0.191(7) Uani 1 1 d U
H25A H 0.4869 0.1621 0.0517 0.287 Uiso 1 1 calc R
H25B H 0.5310 0.2317 0.0358 0.287 Uiso 1 1 calc R
H25C H 0.4754 0.2133 -0.0004 0.287 Uiso 1 1 calc R
C26 C 0.4782(4) 0.3862(7) 0.0277(4) 0.111(3) Uani 1 1 d U
H26A H 0.4642 0.4408 0.0429 0.166 Uiso 1 1 calc R
H26B H 0.4601 0.3809 -0.0063 0.166 Uiso 1 1 calc R
H26C H 0.5172 0.3936 0.0285 0.166 Uiso 1 1 calc R
C31 C 0.2168(2) 0.0974(4) 0.0696(2) 0.0386(14) Uani 1 1 d .
C32 C 0.2085(3) 0.0179(5) 0.0571(2) 0.0471(16) Uani 1 1 d .
C33 C 0.1930(4) -0.0794(5) 0.0425(3) 0.075(2) Uani 1 1 d U
C34 C 0.1984(6) -0.1035(10) -0.0057(5) 0.191(6) Uani 1 1 d U
H34A H 0.1709 -0.0705 -0.0287 0.287 Uiso 1 1 calc R
H34B H 0.1936 -0.1713 -0.0102 0.287 Uiso 1 1 calc R
H34C H 0.2344 -0.0855 -0.0118 0.287 Uiso 1 1 calc R
C35 C 0.2441(6) -0.1442(11) 0.0673(5) 0.199(6) Uani 1 1 d U
H35A H 0.2761 -0.1277 0.0531 0.299 Uiso 1 1 calc R
H35B H 0.2354 -0.2105 0.0610 0.299 Uiso 1 1 calc R
H35C H 0.2513 -0.1331 0.1027 0.299 Uiso 1 1 calc R
C36 C 0.1515(5) -0.1132(7) 0.0647(6) 0.177(7) Uani 1 1 d U
H36A H 0.1181 -0.0794 0.0522 0.266 Uiso 1 1 calc R
H36B H 0.1605 -0.1040 0.1002 0.266 Uiso 1 1 calc R
H36C H 0.1464 -0.1802 0.0577 0.266 Uiso 1 1 calc R
C41 C 0.2973(3) 0.2667(5) 0.1782(2) 0.0464(16) Uani 1 1 d .
C42 C 0.3357(3) 0.2691(4) 0.2114(2) 0.0472(16) Uani 1 1 d .
C43 C 0.3767(3) 0.2725(6) 0.2561(2) 0.066(2) Uani 1 1 d U
C44 C 0.4187(4) 0.3475(10) 0.2481(3) 0.136(5) Uani 1 1 d U
H44A H 0.4009 0.4087 0.2430 0.204 Uiso 1 1 calc R
H44B H 0.4347 0.3311 0.2193 0.204 Uiso 1 1 calc R
H44C H 0.4470 0.3504 0.2769 0.204 Uiso 1 1 calc R
C45 C 0.4043(4) 0.1776(7) 0.2650(3) 0.114(3) Uani 1 1 d U
H45A H 0.3778 0.1306 0.2714 0.171 Uiso 1 1 calc R
H45B H 0.4332 0.1818 0.2934 0.171 Uiso 1 1 calc R
H45C H 0.4197 0.1593 0.2361 0.171 Uiso 1 1 calc R
C46 C 0.3512(4) 0.3004(7) 0.2991(3) 0.100(3) Uani 1 1 d U
H46A H 0.3252 0.2522 0.3052 0.149 Uiso 1 1 calc R
H46B H 0.3325 0.3604 0.2924 0.149 Uiso 1 1 calc R
H46C H 0.3792 0.3067 0.3281 0.149 Uiso 1 1 calc R
N1 N 0.2266(2) 0.4543(4) 0.20860(19) 0.0476(13) Uani 1 1 d .
N2 N 0.3057(2) 0.5242(4) 0.16348(19) 0.0573(15) Uani 1 1 d .
C101 C 0.1918(3) 0.4094(5) 0.2322(3) 0.064(2) Uani 1 1 d .
H10A H 0.1681 0.3643 0.2151 0.077 Uiso 1 1 calc R
C102 C 0.1893(3) 0.4266(6) 0.2807(3) 0.082(3) Uani 1 1 d .
H10B H 0.1640 0.3938 0.2965 0.099 Uiso 1 1 calc R
C103 C 0.2229(3) 0.4903(6) 0.3059(3) 0.077(2) Uani 1 1 d .
H10C H 0.2214 0.5038 0.3391 0.093 Uiso 1 1 calc R
C104 C 0.2593(3) 0.5349(5) 0.2818(3) 0.066(2) Uani 1 1 d .
H10D H 0.2844 0.5780 0.2990 0.079 Uiso 1 1 calc R
C105 C 0.2599(3) 0.5176(5) 0.2328(2) 0.0480(16) Uani 1 1 d .
C201 C 0.3425(4) 0.5590(6) 0.1397(3) 0.081(3) Uani 1 1 d .
H20A H 0.3479 0.5293 0.1102 0.097 Uiso 1 1 calc R
C202 C 0.3741(4) 0.6371(6) 0.1554(3) 0.089(3) Uani 1 1 d .
H20B H 0.3993 0.6618 0.1366 0.107 Uiso 1 1 calc R
C203 C 0.3675(4) 0.6766(6) 0.1986(3) 0.082(3) Uani 1 1 d .
H20C H 0.3889 0.7288 0.2110 0.098 Uiso 1 1 calc R
C204 C 0.3297(3) 0.6410(5) 0.2243(3) 0.074(2) Uani 1 1 d .
H20D H 0.3247 0.6688 0.2543 0.089 Uiso 1 1 calc R
C205 C 0.2985(3) 0.5625(4) 0.2056(2) 0.0485(16) Uani 1 1 d .
O1 O 0.15332(17) 0.2181(3) 0.15518(15) 0.0523(12) Uani 1 1 d .
O2 O 0.10061(16) 0.2258(3) 0.08117(15) 0.0509(11) Uani 1 1 d .
C1 C 0.1103(3) 0.2136(4) 0.1259(3) 0.0447(16) Uani 1 1 d .
C2 C 0.0607(3) 0.1815(7) 0.1480(3) 0.072(2) Uani 1 1 d .
C3 C 0.0544(5) 0.0791(9) 0.1494(5) 0.114(4) Uani 1 1 d .
F1 F 0.06289(17) 0.2127(3) 0.19412(15) 0.0826(14) Uani 1 1 d .
F2 F 0.01272(17) 0.2153(4) 0.12130(18) 0.0927(15) Uani 1 1 d .
F3 F 0.0975(3) 0.0427(4) 0.1761(3) 0.134(2) Uani 1 1 d .
F4 F 0.0474(3) 0.0449(5) 0.1037(3) 0.156(3) Uani 1 1 d .
F5 F 0.0100(3) 0.0556(5) 0.1681(3) 0.166(3) Uani 1 1 d .
O3 O 0.14020(19) 0.4846(3) -0.07841(19) 0.0688(14) Uani 1 1 d .
O4 O 0.0928(2) 0.3993(4) -0.13827(18) 0.0749(16) Uani 1 1 d .
C4 C 0.1044(3) 0.4704(5) -0.1134(2) 0.0472(17) Uani 1 1 d .
C5 C 0.0666(3) 0.5540(5) -0.1273(3) 0.0553(18) Uani 1 1 d .
C6 C 0.0298(4) 0.5494(8) -0.1763(3) 0.087(3) Uani 1 1 d .
F6 F 0.03581(17) 0.5690(3) -0.09310(16) 0.0872(14) Uani 1 1 d .
F7 F 0.0953(2) 0.6332(3) -0.12969(18) 0.0929(15) Uani 1 1 d .
F8 F -0.0038(2) 0.4806(5) -0.1791(2) 0.130(2) Uani 1 1 d .
F9 F 0.0016(3) 0.6265(4) -0.1853(2) 0.161(3) Uani 1 1 d .
F10 F 0.0591(2) 0.5378(4) -0.21206(18) 0.1136(19) Uani 1 1 d .

loop_
_atom_site_aniso_label
_atom_site_aniso_U_11
_atom_site_aniso_U_22
_atom_site_aniso_U_33
_atom_site_aniso_U_23
_atom_site_aniso_U_13
_atom_site_aniso_U_12
Ag1 0.0395(3) 0.0444(3) 0.0285(2) 0.0022(2) 0.00185(19) 0.0002(2)
Ag2 0.0288(2) 0.0385(3) 0.0292(2) -0.00222(19) 0.00012(17) 0.0073(2)
Ag3 0.0387(3) 0.0424(3) 0.0322(2) 0.0038(2) 0.00120(18) 0.0078(2)
Ag4 0.0459(3) 0.0400(3) 0.0298(2) 0.0031(2) -0.00288(19) -0.0045(2)
Ag5 0.0454(3) 0.0536(3) 0.0350(3) -0.0044(2) -0.0038(2) 0.0095(2)
Ag6 0.0628(3) 0.0423(3) 0.0290(2) -0.0079(2) 0.0011(2) 0.0010(2)
C11 0.039(3) 0.039(3) 0.020(3) -0.005(3) 0.002(2) 0.002(3)
C12 0.034(3) 0.032(3) 0.050(4) -0.006(3) 0.008(3) 0.001(3)
C13 0.048(4) 0.063(5) 0.099(6) -0.006(5) 0.033(4) 0.018(4)
C14 0.185(7) 0.183(8) 0.219(8) 0.001(5) 0.051(5) 0.018(5)
C15 0.158(11) 0.288(17) 0.121(10) -0.010(11) 0.029(8) 0.179(12)
C16 0.122(5) 0.149(6) 0.142(6) -0.008(5) 0.014(4) 0.021(4)
C21 0.021(3) 0.074(5) 0.031(3) 0.004(3) -0.002(2) 0.009(3)
C22 0.047(4) 0.042(4) 0.036(3) 0.004(3) 0.000(3) 0.006(3)
C23 0.023(4) 0.079(6) 0.094(6) 0.008(5) -0.011(3) 0.001(4)
C24 0.101(5) 0.134(5) 0.113(5) 0.017(4) 0.004(4) -0.019(4)
C25 0.051(7) 0.191(14) 0.34(2) -0.022(13) 0.047(9) 0.051(8)
C26 0.098(5) 0.123(5) 0.109(5) 0.016(4) 0.011(4) -0.023(4)
C31 0.046(4) 0.035(4) 0.035(3) 0.004(3) 0.007(3) 0.000(3)
C32 0.061(4) 0.040(4) 0.044(4) -0.001(3) 0.020(3) -0.001(3)
C33 0.127(7) 0.042(4) 0.067(5) -0.017(4) 0.051(5) -0.030(5)
C34 0.213(7) 0.178(7) 0.186(7) -0.009(5) 0.040(5) -0.019(5)
C35 0.199(7) 0.184(8) 0.210(8) 0.000(5) 0.020(5) 0.004(5)
C36 0.187(13) 0.079(8) 0.299(18) -0.063(10) 0.138(12) -0.074(8)
C41 0.051(4) 0.060(4) 0.027(3) -0.001(3) 0.002(3) 0.003(3)
C42 0.053(4) 0.053(4) 0.032(3) -0.007(3) -0.004(3) 0.014(3)
C43 0.072(5) 0.079(6) 0.039(4) -0.024(4) -0.016(3) 0.028(4)
C44 0.080(7) 0.227(14) 0.084(7) -0.016(8) -0.034(5) -0.040(8)
C45 0.117(5) 0.112(5) 0.100(5) -0.006(4) -0.020(4) 0.032(4)
C46 0.099(5) 0.118(5) 0.077(4) -0.009(4) -0.002(4) 0.013(4)
N1 0.049(3) 0.047(3) 0.047(3) -0.008(3) 0.005(3) 0.000(3)
N2 0.076(4) 0.061(4) 0.036(3) -0.006(3) 0.014(3) -0.023(3)
C101 0.061(5) 0.073(5) 0.058(5) -0.024(4) 0.011(4) -0.013(4)
C102 0.097(6) 0.082(6) 0.079(6) -0.041(5) 0.050(5) -0.034(5)
C103 0.108(7) 0.074(6) 0.059(5) -0.031(4) 0.041(5) -0.026(5)
C104 0.094(6) 0.058(5) 0.049(4) -0.026(4) 0.020(4) -0.010(4)
C105 0.052(4) 0.046(4) 0.045(4) -0.013(3) 0.003(3) 0.001(3)
C201 0.114(7) 0.091(7) 0.037(4) -0.007(4) 0.013(4) -0.031(6)
C202 0.108(7) 0.094(7) 0.068(6) -0.007(5) 0.021(5) -0.052(6)
C203 0.122(7) 0.056(5) 0.069(6) -0.009(4) 0.020(5) -0.049(5)
C204 0.118(7) 0.039(4) 0.061(5) -0.024(4) 0.004(5) -0.020(5)
C205 0.067(5) 0.035(4) 0.041(4) -0.008(3) 0.004(3) -0.005(3)
O1 0.046(3) 0.072(3) 0.039(2) -0.003(2) 0.008(2) -0.003(2)
O2 0.043(3) 0.071(3) 0.041(3) 0.008(2) 0.014(2) 0.001(2)
C1 0.047(4) 0.038(4) 0.052(4) 0.004(3) 0.018(3) 0.001(3)
C2 0.060(5) 0.095(7) 0.065(5) 0.002(5) 0.027(4) 0.011(5)
C3 0.103(9) 0.115(11) 0.132(11) 0.038(9) 0.041(8) -0.013(8)
F1 0.078(3) 0.119(4) 0.058(3) 0.006(3) 0.031(2) 0.026(3)
F2 0.056(3) 0.130(4) 0.098(4) 0.022(3) 0.028(2) 0.027(3)
F3 0.120(5) 0.092(4) 0.193(7) 0.053(5) 0.030(5) 0.001(4)
F4 0.214(8) 0.104(5) 0.164(7) -0.033(5) 0.076(6) -0.076(5)
F5 0.138(6) 0.168(6) 0.211(8) 0.039(5) 0.090(5) -0.063(5)
O3 0.061(3) 0.056(3) 0.079(4) 0.005(3) -0.017(3) 0.017(3)
O4 0.091(4) 0.065(4) 0.057(3) -0.006(3) -0.021(3) 0.035(3)
C4 0.044(4) 0.059(5) 0.038(4) 0.014(4) 0.004(3) 0.015(4)
C5 0.048(4) 0.054(5) 0.061(5) 0.002(4) 0.000(4) 0.017(4)
C6 0.094(7) 0.099(8) 0.060(6) 0.005(5) -0.011(5) 0.064(6)
F6 0.077(3) 0.112(4) 0.073(3) 0.005(3) 0.013(2) 0.055(3)
F7 0.110(4) 0.060(3) 0.102(4) 0.014(3) -0.003(3) 0.013(3)
F8 0.070(4) 0.134(5) 0.166(6) -0.029(5) -0.040(4) 0.013(4)
F9 0.195(6) 0.134(5) 0.118(5) -0.034(4) -0.083(4) 0.118(5)
F10 0.152(5) 0.119(5) 0.059(3) 0.008(3) -0.013(3) 0.046(4)

loop_
_atom_type_symbol
_atom_type_description
_atom_type_scat_dispersion_real
_atom_type_scat_dispersion_imag
_atom_type_scat_source
C C 0.0033 0.0016 'International Tables Vol C Tables 4.2.6.8 and 6.1.1.4'
H H 0.0000 0.0000 'International Tables Vol C Tables 4.2.6.8 and 6.1.1.4'
N N 0.0061 0.0033 'International Tables Vol C Tables 4.2.6.8 and 6.1.1.4'
O O 0.0106 0.0060 'International Tables Vol C Tables 4.2.6.8 and 6.1.1.4'
F F 0.0171 0.0103 'International Tables Vol C Tables 4.2.6.8 and 6.1.1.4'
Ag Ag -0.8971 1.1015 'International Tables Vol C Tables 4.2.6.8 and 6.1.1.4'

loop_
_geom_angle_atom_site_label_1
_geom_angle_atom_site_label_2
_geom_angle_atom_site_label_3
_geom_angle
_geom_angle_site_symmetry_1
_geom_angle_site_symmetry_3
O2 Ag1 C21 110.83(18) . 7
O2 Ag1 C31 96.95(18) . .
C21 Ag1 C31 112.1(2) 7 .
O2 Ag1 C11 106.22(17) . .
C21 Ag1 C11 106.9(2) 7 .
C31 Ag1 C11 123.1(2) . .
O2 Ag1 Ag4 87.36(11) . .
C21 Ag1 Ag4 155.47(15) 7 .
C31 Ag1 Ag4 47.18(15) . .
C11 Ag1 Ag4 82.28(12) . .
O2 Ag1 Ag2 148.33(11) . 7
C21 Ag1 Ag2 45.47(14) 7 7
C31 Ag1 Ag2 79.45(14) . 7
C11 Ag1 Ag2 101.82(12) . 7
Ag4 Ag1 Ag2 110.986(19) . 7
O2 Ag1 Ag2 138.35(11) . .
C21 Ag1 Ag2 105.75(15) 7 .
C31 Ag1 Ag2 87.03(14) . .
C11 Ag1 Ag2 42.52(13) . .
Ag4 Ag1 Ag2 65.307(15) . .
Ag2 Ag1 Ag2 73.225(16) 7 .
O2 Ag1 Ag3 133.16(11) . .
C21 Ag1 Ag3 58.08(16) 7 .
C31 Ag1 Ag3 129.86(14) . .
C11 Ag1 Ag3 50.45(11) . .
Ag4 Ag1 Ag3 121.057(19) . .
Ag2 Ag1 Ag3 59.350(15) 7 .
Ag2 Ag1 Ag3 56.166(14) . .
C11 Ag2 C21 170.2(2) . .
C11 Ag2 Ag1 132.11(14) . 7
C21 Ag2 Ag1 53.00(15) . 7
C11 Ag2 Ag6 54.55(14) . .
C21 Ag2 Ag6 119.71(15) . .
Ag1 Ag2 Ag6 172.15(2) 7 .
C11 Ag2 Ag3 56.37(14) . .
C21 Ag2 Ag3 127.91(15) . .
Ag1 Ag2 Ag3 75.751(16) 7 .
Ag6 Ag2 Ag3 110.813(18) . .
C11 Ag2 Ag5 127.08(14) . .
C21 Ag2 Ag5 51.20(15) . .
Ag1 Ag2 Ag5 99.802(17) 7 .
Ag6 Ag2 Ag5 74.687(16) . .
Ag3 Ag2 Ag5 167.26(2) . .
C11 Ag2 Ag3 126.58(16) . 7
C21 Ag2 Ag3 62.47(19) . 7
Ag1 Ag2 Ag3 64.271(15) 7 7
Ag6 Ag2 Ag3 116.355(19) . 7
Ag3 Ag2 Ag3 106.122(16) . 7
Ag5 Ag2 Ag3 61.522(15) . 7
C11 Ag2 Ag1 54.49(15) . .
C21 Ag2 Ag1 134.79(19) . .
Ag1 Ag2 Ag1 106.777(16) 7 .
Ag6 Ag2 Ag1 80.450(16) . .
Ag3 Ag2 Ag1 63.352(15) . .
Ag5 Ag2 Ag1 107.560(19) . .
Ag3 Ag2 Ag1 72.323(16) 7 .
C11 Ag2 Ag4 80.89(15) . .
C21 Ag2 Ag4 102.39(17) . .
Ag1 Ag2 Ag4 126.549(19) 7 .
Ag6 Ag2 Ag4 55.156(15) . .
Ag3 Ag2 Ag4 116.680(18) . .
Ag5 Ag2 Ag4 56.203(15) . .
Ag3 Ag2 Ag4 62.354(15) 7 .
Ag1 Ag2 Ag4 53.708(13) . .
O3 Ag3 C31 106.73(19) . 7
O3 Ag3 C11 111.33(19) . .
C31 Ag3 C11 115.44(19) 7 .
O3 Ag3 Ag2 151.07(13) . .
C31 Ag3 Ag2 79.24(14) 7 .
C11 Ag3 Ag2 44.47(13) . .
O3 Ag3 Ag2 133.46(12) . 7
C31 Ag3 Ag2 88.54(15) 7 7
C11 Ag3 Ag2 100.01(14) . 7
Ag2 Ag3 Ag2 73.881(16) . 7
O3 Ag3 Ag5 76.34(13) . 7
C31 Ag3 Ag5 95.51(15) 7 7
C11 Ag3 Ag5 142.57(13) . 7
Ag2 Ag3 Ag5 132.05(2) . 7
Ag2 Ag3 Ag5 58.280(14) 7 7
O3 Ag3 Ag1 121.79(13) . .
C31 Ag3 Ag1 131.35(14) 7 .
C11 Ag3 Ag1 51.40(13) . .
Ag2 Ag3 Ag1 60.482(14) . .
Ag2 Ag3 Ag1 56.379(14) 7 .
Ag5 Ag3 Ag1 92.659(18) 7 .
O3 Ag3 Ag4 101.89(13) . 7
C31 Ag3 Ag4 41.39(15) 7 7
C11 Ag3 Ag4 145.16(13) . 7
Ag2 Ag3 Ag4 100.688(17) . 7
Ag2 Ag3 Ag4 61.544(14) 7 7
Ag5 Ag3 Ag4 55.090(14) 7 7
Ag1 Ag3 Ag4 117.860(19) . 7
C41 Ag4 C31 154.5(2) . .
C41 Ag4 O1 104.0(2) . .
C31 Ag4 O1 99.23(19) . .
C41 Ag4 Ag1 139.80(17) . .
C31 Ag4 Ag1 55.22(16) . .
O1 Ag4 Ag1 78.86(10) . .
C41 Ag4 Ag6 54.87(17) . .
C31 Ag4 Ag6 139.01(16) . .
O1 Ag4 Ag6 84.45(11) . .
Ag1 Ag4 Ag6 86.194(18) . .
C41 Ag4 Ag5 51.22(17) . .
C31 Ag4 Ag5 105.98(16) . .
O1 Ag4 Ag5 154.79(10) . .
Ag1 Ag4 Ag5 115.97(2) . .
Ag6 Ag4 Ag5 76.790(18) . .
C41 Ag4 Ag2 86.97(17) . .
C31 Ag4 Ag2 88.48(16) . .
O1 Ag4 Ag2 124.30(10) . .
Ag1 Ag4 Ag2 60.985(14) . .
Ag6 Ag4 Ag2 57.733(15) . .
Ag5 Ag4 Ag2 57.754(14) . .
C41 Ag4 Ag3 110.79(17) . 7
C31 Ag4 Ag3 47.56(16) . 7
O1 Ag4 Ag3 145.02(10) . 7
Ag1 Ag4 Ag3 72.542(15) . 7
Ag6 Ag4 Ag3 112.753(19) . 7
Ag5 Ag4 Ag3 59.592(15) . 7
Ag2 Ag4 Ag3 56.102(14) . 7
C41 Ag5 O4 119.2(2) . 7
C41 Ag5 C21 134.1(2) . .
O4 Ag5 C21 105.2(2) 7 .
C41 Ag5 C42 28.31(19) . .
O4 Ag5 C42 102.15(19) 7 .
C21 Ag5 C42 150.2(2) . .
C41 Ag5 Ag4 46.42(16) . .
O4 Ag5 Ag4 114.16(15) 7 .
C21 Ag5 Ag4 105.97(15) . .
C42 Ag5 Ag4 72.74(14) . .
C41 Ag5 Ag2 90.14(15) . .
O4 Ag5 Ag2 140.50(13) 7 .
C21 Ag5 Ag2 45.03(14) . .
C42 Ag5 Ag2 114.32(13) . .
Ag4 Ag5 Ag2 66.043(15) . .
C41 Ag5 Ag3 111.71(16) . 7
O4 Ag5 Ag3 83.36(13) 7 7
C21 Ag5 Ag3 60.15(16) . 7
C42 Ag5 Ag3 135.78(15) . 7
Ag4 Ag5 Ag3 65.317(16) . 7
Ag2 Ag5 Ag3 60.197(15) . 7
N1 Ag6 C41 92.44(19) . .
N1 Ag6 N2 70.08(19) . .
C41 Ag6 N2 102.9(2) . .
N1 Ag6 C11 135.31(19) . .
C41 Ag6 C11 125.7(2) . .
N2 Ag6 C11 115.36(19) . .
N1 Ag6 Ag4 115.65(13) . .
C41 Ag6 Ag4 46.92(15) . .
N2 Ag6 Ag4 147.58(15) . .
C11 Ag6 Ag4 83.80(14) . .
N1 Ag6 Ag2 177.08(14) . .
C41 Ag6 Ag2 88.96(14) . .
N2 Ag6 Ag2 107.11(13) . .
C11 Ag6 Ag2 44.79(14) . .
Ag4 Ag6 Ag2 67.111(16) . .
C12 C11 Ag2 167.5(5) . .
C12 C11 Ag6 91.1(4) . .
Ag2 C11 Ag6 80.66(18) . .
C12 C11 Ag3 108.1(4) . .
Ag2 C11 Ag3 79.16(17) . .
Ag6 C11 Ag3 159.4(3) . .
C12 C11 Ag1 108.2(4) . .
Ag2 C11 Ag1 83.0(2) . .
Ag6 C11 Ag1 103.5(2) . .
Ag3 C11 Ag1 78.15(15) . .
C11 C12 C13 176.8(7) . .
C14 C13 C12 112.3(8) . .
C14 C13 C15 121.2(10) . .
C12 C13 C15 113.8(7) . .
C14 C13 C16 100.2(9) . .
C12 C13 C16 106.5(7) . .
C15 C13 C16 99.6(8) . .
C22 C21 Ag2 155.5(6) . .
C22 C21 Ag5 98.3(4) . .
Ag2 C21 Ag5 83.8(2) . .
C22 C21 Ag1 106.8(4) . 7
Ag2 C21 Ag1 81.53(19) . 7
Ag5 C21 Ag1 148.1(3) . 7
C21 C22 C23 177.0(7) . .
C25 C23 C22 111.4(7) . .
C25 C23 C24 111.1(8) . .
C22 C23 C24 109.6(7) . .
C25 C23 C26 107.5(9) . .
C22 C23 C26 108.3(6) . .
C24 C23 C26 108.7(8) . .
C32 C31 Ag4 150.1(5) . .
C32 C31 Ag3 98.1(5) . 7
Ag4 C31 Ag3 91.1(2) . 7
C32 C31 Ag1 128.5(5) . .
Ag4 C31 Ag1 77.6(2) . .
Ag3 C31 Ag1 98.1(2) 7 .
C31 C32 C33 174.7(7) . .
C34 C33 C36 122.4(10) . .
C34 C33 C32 115.3(8) . .
C36 C33 C32 112.9(7) . .
C34 C33 C35 94.1(9) . .
C36 C33 C35 102.2(10) . .
C32 C33 C35 105.2(8) . .
C42 C41 Ag4 153.4(6) . .
C42 C41 Ag5 89.6(5) . .
Ag4 C41 Ag5 82.4(2) . .
C42 C41 Ag6 128.3(5) . .
Ag4 C41 Ag6 78.22(19) . .
Ag5 C41 Ag6 100.0(2) . .
C41 C42 C43 172.2(7) . .
C41 C42 Ag5 62.1(4) . .
C43 C42 Ag5 125.6(5) . .
C42 C43 C46 110.3(6) . .
C42 C43 C45 110.1(6) . .
C46 C43 C45 110.4(7) . .
C42 C43 C44 107.4(7) . .
C46 C43 C44 108.8(7) . .
C45 C43 C44 109.7(8) . .
C105 N1 C101 118.9(6) . .
C105 N1 Ag6 117.0(4) . .
C101 N1 Ag6 121.2(4) . .
C201 N2 C205 119.6(6) . .
C201 N2 Ag6 124.3(5) . .
C205 N2 Ag6 116.1(4) . .
N1 C101 C102 122.1(7) . .
C103 C102 C101 119.8(7) . .
C102 C103 C104 118.0(7) . .
C103 C104 C105 120.6(7) . .
N1 C105 C104 120.5(6) . .
N1 C105 C205 116.7(6) . .
C104 C105 C205 122.7(6) . .
N2 C201 C202 123.6(7) . .
C203 C202 C201 117.5(7) . .
C202 C203 C204 120.0(7) . .
C203 C204 C205 119.4(7) . .
N2 C205 C204 120.0(6) . .
N2 C205 C105 117.9(5) . .
C204 C205 C105 122.0(6) . .
C1 O1 Ag4 119.8(4) . .
C1 O2 Ag1 119.6(4) . .
O1 C1 O2 131.1(6) . .
O1 C1 C2 115.2(6) . .
O2 C1 C2 113.6(6) . .
F1 C2 F2 106.6(6) . .
F1 C2 C3 106.9(8) . .
F2 C2 C3 105.6(8) . .
F1 C2 C1 111.7(6) . .
F2 C2 C1 111.7(7) . .
C3 C2 C1 113.8(7) . .
F4 C3 F3 110.8(11) . .
F4 C3 F5 106.5(10) . .
F3 C3 F5 110.0(10) . .
F4 C3 C2 109.6(9) . .
F3 C3 C2 109.0(10) . .
F5 C3 C2 111.0(10) . .
C4 O3 Ag3 128.7(5) . .
C4 O4 Ag5 120.2(4) . 7
O3 C4 O4 130.7(6) . .
O3 C4 C5 114.4(7) . .
O4 C4 C5 114.9(6) . .
F7 C5 F6 106.1(6) . .
F7 C5 C6 104.1(7) . .
F6 C5 C6 107.7(7) . .
F7 C5 C4 110.5(6) . .
F6 C5 C4 110.7(6) . .
C6 C5 C4 116.9(7) . .
F8 C6 F9 107.5(9) . .
F8 C6 F10 107.1(9) . .
F9 C6 F10 108.0(8) . .
F8 C6 C5 112.6(8) . .
F9 C6 C5 111.5(8) . .
F10 C6 C5 110.0(8) . .

loop_
_geom_bond_atom_site_label_1
_geom_bond_atom_site_label_2
_geom_bond_distance
_geom_bond_site_symmetry_2
Ag1 O2 2.309(4) .
Ag1 C21 2.342(6) 7
Ag1 C31 2.368(6) .
Ag1 C11 2.506(6) .
Ag1 Ag4 2.8159(6) .
Ag1 Ag2 2.9006(6) 7
Ag1 Ag2 3.0551(6) .
Ag1 Ag3 3.1379(6) .
Ag2 C11 2.080(6) .
Ag2 C21 2.091(6) .
Ag2 Ag1 2.9006(6) 7
Ag2 Ag6 2.9134(6) .
Ag2 Ag3 2.9163(6) .
Ag2 Ag5 2.9377(6) .
Ag2 Ag3 2.9967(6) 7
Ag2 Ag4 3.1742(6) .
Ag3 O3 2.307(4) .
Ag3 C31 2.361(6) 7
Ag3 C11 2.472(5) .
Ag3 Ag2 2.9966(6) 7
Ag3 Ag5 3.0357(6) 7
Ag3 Ag4 3.1982(6) 7
Ag4 C41 2.110(6) .
Ag4 C31 2.115(6) .
Ag4 O1 2.491(4) .
Ag4 Ag6 2.8277(7) .
Ag4 Ag5 2.8864(7) .
Ag4 Ag3 3.1982(6) 7
Ag5 C41 2.270(6) .
Ag5 O4 2.284(5) 7
Ag5 C21 2.303(6) .
Ag5 C42 2.570(6) .
Ag5 Ag3 3.0356(6) 7
Ag6 N1 2.338(5) .
Ag6 C41 2.362(6) .
Ag6 N2 2.374(5) .
Ag6 C11 2.405(5) .
C11 C12 1.206(7) .
C12 C13 1.468(9) .
C13 C14 1.381(15) .
C13 C15 1.445(13) .
C13 C16 1.620(13) .
C21 C22 1.196(8) .
C21 Ag1 2.342(6) 7
C22 C23 1.477(9) .
C23 C25 1.447(13) .
C23 C24 1.494(12) .
C23 C26 1.529(11) .
C31 C32 1.195(8) .
C31 Ag3 2.361(6) 7
C32 C33 1.479(9) .
C33 C34 1.408(14) .
C33 C36 1.382(11) .
C33 C35 1.637(16) .
C41 C42 1.219(8) .
C42 C43 1.477(9) .
C43 C46 1.498(10) .
C43 C45 1.522(11) .
C43 C44 1.543(13) .
N1 C105 1.334(7) .
N1 C101 1.337(8) .
N2 C201 1.318(9) .
N2 C205 1.328(7) .
C101 C102 1.379(9) .
C102 C103 1.353(10) .
C103 C104 1.373(10) .
C104 C105 1.384(9) .
C105 C205 1.468(9) .
C201 C202 1.396(10) .
C202 C203 1.357(11) .
C203 C204 1.373(10) .
C204 C205 1.417(9) .
O1 C1 1.241(7) .
O2 C1 1.235(7) .
C1 C2 1.545(9) .
C2 F1 1.347(8) .
C2 F2 1.393(8) .
C2 C3 1.470(14) .
C3 F4 1.342(13) .
C3 F3 1.314(12) .
C3 F5 1.347(11) .
O3 C4 1.227(7) .
O4 C4 1.234(8) .
O4 Ag5 2.284(5) 7
C4 C5 1.533(9) .
C5 F7 1.348(8) .
C5 F6 1.335(8) .
C5 C6 1.515(11) .
C6 F8 1.288(12) .
C6 F9 1.308(9) .
C6 F10 1.339(10) .
